data_4340080
loop_
_publ_author_name
'Escobar, L\'ivia B L'
'Guedes, Guilherme P.'
'Soriano, St\'ephane'
'Speziali, Nivaldo L.'
'K Jord\~ao, Alessandro'
'Cunha, Anna Claudia'
'Ferreira, Vitor F.'
'Maxim, Catalin'
'Novak, Miguel A.'
'Andruh, Marius'
'Vaz, Maria G. F.'

_publ_section_title
;
 New Families of Hetero-tri-spin 2p-3d-4f Complexes: Synthesis, Crystal
 Structures, and Magnetic Properties.
;
_journal_issue 14
_journal_name_full 'Inorganic chemistry'
_journal_page_first 7508
_journal_page_last 7517
_journal_paper_doi 10.1021/ic5008044
_journal_volume 53
_journal_year 2014
_chemical_formula_moiety 'C58 H42 Cu Dy2 F48 N8 O20'
_chemical_formula_sum 'C58 H42 Cu Dy2 F48 N8 O20'
_chemical_formula_weight 2471.54
_space_group_IT_number 2
_symmetry_cell_setting triclinic
_symmetry_space_group_name_Hall '-P 1'
_symmetry_space_group_name_H-M 'P -1'
_atom_sites_solution_hydrogens geom
_atom_sites_solution_primary direct
_atom_sites_solution_secondary difmap
_audit_creation_date 2013-10-21T16:35:20-00:00
_audit_creation_method 'WinGX routine CIF_UPDATE'
_cell_angle_alpha 102.992(4)
_cell_angle_beta 98.695(4)
_cell_angle_gamma 93.658(4)
_cell_formula_units_Z 2
_cell_length_a 11.4788(5)
_cell_length_b 16.7562(7)
_cell_length_c 23.5474(11)
_cell_measurement_reflns_used 8713
_cell_measurement_temperature 120(2)
_cell_measurement_theta_max 29.2
_cell_measurement_theta_min 1.9
_cell_volume 4339.9(3)
_computing_cell_refinement
;
CrysAlisPro, Agilent Technologies,
Version 1.171.35.21 (release 20-01-2012 CrysAlis171 .NET)
(compiled Jan 23 2012,18:06:46)
;
_computing_data_collection
;
CrysAlisPro, Agilent Technologies,
Version 1.171.35.21 (release 20-01-2012 CrysAlis171 .NET)
(compiled Jan 23 2012,18:06:46)
;
_computing_data_reduction
;
CrysAlisPro, Agilent Technologies,
Version 1.171.35.21 (release 20-01-2012 CrysAlis171 .NET)
(compiled Jan 23 2012,18:06:46)
;
_computing_molecular_graphics 'Mercury and Ortep for Windows'
_computing_publication_material 'WinGX publication routines (Farrugia, 1999)'
_computing_structure_refinement 'SHELXL-97 (Sheldrick, 1997)'
_computing_structure_solution 'SHELXS-97 (Sheldrick, 1990)'
_diffrn_ambient_temperature 120(2)
_diffrn_measured_fraction_theta_full 1
_diffrn_measured_fraction_theta_max 1
_diffrn_measurement_device_type 'Xcalibur, Atlas, Gemini ultra'
_diffrn_radiation_monochromator graphite
_diffrn_radiation_source 'Enhance (Mo) X-ray Source'
_diffrn_radiation_type MoK\a
_diffrn_radiation_wavelength 0.71073
_diffrn_reflns_av_R_equivalents 0.0463
_diffrn_reflns_av_unetI/netI 0.075
_diffrn_reflns_limit_h_max 13
_diffrn_reflns_limit_h_min -13
_diffrn_reflns_limit_k_max 19
_diffrn_reflns_limit_k_min -19
_diffrn_reflns_limit_l_max 28
_diffrn_reflns_limit_l_min -28
_diffrn_reflns_number 31174
_diffrn_reflns_theta_full 25.03
_diffrn_reflns_theta_max 25.03
_diffrn_reflns_theta_min 1.87
_exptl_absorpt_coefficient_mu 2.118
_exptl_absorpt_correction_T_max 1.00000
_exptl_absorpt_correction_T_min 0.63230
_exptl_absorpt_correction_type multi-scan
_exptl_absorpt_process_details
;
CrysAlisPro, Agilent Technologies,
Version 1.171.35.21 (release 20-01-2012 CrysAlis171 .NET)
(compiled Jan 23 2012,18:06:46)
Empirical absorption correction using spherical harmonics,
 implemented in SCALE3 ABSPACK scaling algorithm.
;
_exptl_crystal_colour green
_exptl_crystal_density_diffrn 1.891
_exptl_crystal_density_method 'not measured'
_exptl_crystal_description prism
_exptl_crystal_F_000 2398
_exptl_crystal_size_max 0.13
_exptl_crystal_size_mid 0.06
_exptl_crystal_size_min 0.05
_refine_diff_density_max 2.149
_refine_diff_density_min -1.573
_refine_diff_density_rms 0.148
_refine_ls_extinction_method none
_refine_ls_goodness_of_fit_ref 1.058
_refine_ls_hydrogen_treatment constr
_refine_ls_matrix_type full
_refine_ls_number_parameters 1198
_refine_ls_number_reflns 15320
_refine_ls_number_restraints 0
_refine_ls_restrained_S_all 1.058
_refine_ls_R_factor_all 0.0753
_refine_ls_R_factor_gt 0.0493
_refine_ls_shift/su_max 0.002
_refine_ls_shift/su_mean 0
_refine_ls_structure_factor_coef Fsqd
_refine_ls_weighting_details 'calc w=1/[\s^2^(Fo^2^)+(0.0503P)^2^+9.5756P] where P=(Fo^2^+2Fc^2^)/3'
_refine_ls_weighting_scheme calc
_refine_ls_wR_factor_gt 0.1102
_refine_ls_wR_factor_ref 0.1241
_reflns_number_gt 11524
_reflns_number_total 15320
_reflns_threshold_expression >2sigma(I)
_cod_data_source_file ic5008044_si_001.cif
_cod_data_source_block dycurad6
_cod_depositor_comments 'Adding full bibliography for 4340079--4340083.cif.'
_cod_database_code 4340080

loop_
_symmetry_equiv_pos_as_xyz
'x, y, z'
'-x, -y, -z'

loop_
_atom_site_label
_atom_site_type_symbol
_atom_site_fract_x
_atom_site_fract_y
_atom_site_fract_z
_atom_site_U_iso_or_equiv
_atom_site_adp_type
_atom_site_occupancy
_atom_site_symmetry_multiplicity
_atom_site_calc_flag
_atom_site_refinement_flags
_atom_site_disorder_assembly
_atom_site_disorder_group
O17 O -0.1061(3) 0.2929(3) 0.71676(19) 0.0228(10) Uani 1 1 d . . .
O20 O 0.2055(4) 0.2750(3) 0.7375(2) 0.0279(11) Uani 1 1 d . . .
O19 O 0.0617(4) 0.1676(3) 0.6533(2) 0.0269(11) Uani 1 1 d . . .
O16 O -0.0646(4) 0.4088(3) 0.6476(2) 0.0269(11) Uani 1 1 d . . .
C49 C -0.2055(5) 0.3213(4) 0.7118(3) 0.0219(14) Uani 1 1 d . . .
C50 C -0.2938(6) 0.2854(5) 0.7446(3) 0.0334(17) Uani 1 1 d . . .
C52 C -0.1727(6) 0.4142(4) 0.6486(3) 0.0288(16) Uani 1 1 d . . .
C51 C -0.2444(6) 0.3775(4) 0.6803(3) 0.0324(17) Uani 1 1 d . . .
H51 H -0.3215 0.3914 0.6801 0.039 Uiso 1 1 calc R . .
F40 F -0.2400(4) 0.2732(3) 0.7956(2) 0.0561(14) Uani 1 1 d . . .
F42 F -0.3443(4) 0.2125(3) 0.7120(2) 0.0535(13) Uani 1 1 d . . .
F41 F -0.3803(4) 0.3321(3) 0.7560(2) 0.0577(14) Uani 1 1 d . . .
F39 F -0.3301(5) 0.4913(4) 0.6209(3) 0.0797(19) Uani 1 1 d . . .
F38 F -0.1570(6) 0.5387(4) 0.6185(3) 0.088(2) Uani 1 1 d . . .
F37 F -0.2372(7) 0.4327(5) 0.5546(2) 0.109(3) Uani 1 1 d . . .
C53 C -0.2261(8) 0.4686(5) 0.6092(4) 0.046(2) Uani 1 1 d . . .
C56 C -0.0872(6) 0.1026(5) 0.5713(3) 0.0335(17) Uani 1 1 d . . .
H56 H -0.1183 0.0524 0.5458 0.04 Uiso 1 1 calc R . .
C55 C 0.0097(6) 0.1060(4) 0.6137(3) 0.0312(17) Uani 1 1 d . A .
C54 C 0.0670(7) 0.0270(5) 0.6137(4) 0.0404(19) Uani 1 1 d . . .
O18 O -0.1038(4) 0.2467(3) 0.5932(2) 0.0289(11) Uani 1 1 d . . .
C57 C -0.1406(6) 0.1752(5) 0.5661(3) 0.0296(16) Uani 1 1 d . . .
F43 F -0.2869(4) 0.0920(4) 0.4899(3) 0.0795(19) Uani 1 1 d . . .
F44 F -0.3436(4) 0.1829(4) 0.5533(3) 0.092(2) Uani 1 1 d . . .
F45 F -0.2559(6) 0.2182(4) 0.4906(3) 0.103(3) Uani 1 1 d . . .
F34 F 0.1845(6) 0.5649(4) 0.6139(3) 0.101(3) Uani 1 1 d . . .
C58 C -0.2554(7) 0.1658(5) 0.5235(4) 0.047(2) Uani 1 1 d . . .
F21 F 0.8196(5) 0.1473(5) 0.3550(4) 0.113(3) Uani 1 1 d . . .
F19 F 0.7652(5) 0.2028(5) 0.2821(5) 0.154(4) Uani 1 1 d . . .
F20 F 0.7497(6) 0.0799(7) 0.2723(4) 0.141(3) Uani 1 1 d . . .
C25 C 0.7431(8) 0.1539(7) 0.3121(7) 0.082(4) Uani 1 1 d . . .
Dy2 Dy 0.05762(2) 0.311304(19) 0.668558(13) 0.02035(9) Uani 1 1 d . . .
Cu1 Cu 0.40216(6) 0.22617(5) 0.31959(4) 0.02367(19) Uani 1 1 d . . .
O12 O 0.3835(4) 0.1342(3) 0.3562(2) 0.0255(10) Uani 1 1 d . . .
O11 O 0.5655(4) 0.2124(3) 0.3161(2) 0.0304(11) Uani 1 1 d . . .
O9 O 0.2340(4) 0.2354(3) 0.3135(2) 0.0263(11) Uani 1 1 d . . .
O10 O 0.4272(4) 0.3161(3) 0.2821(2) 0.0310(11) Uani 1 1 d . . .
O15 O 0.0831(4) 0.4104(3) 0.76213(19) 0.0252(10) Uani 1 1 d . . .
O13 O 0.1506(4) 0.2713(3) 0.58988(19) 0.0297(11) Uani 1 1 d . . .
F31 F 0.0816(5) 0.4862(3) 0.8729(2) 0.0652(15) Uani 1 1 d . . .
F33 F 0.1315(5) 0.6042(3) 0.8578(2) 0.0686(15) Uani 1 1 d . . .
N5 N 0.4281(5) 0.3139(4) 0.4213(3) 0.0412(10) Uani 1 1 d . . .
N8 N 0.2199(5) 0.2951(4) 0.5562(2) 0.0287(14) Uani 1 1 d . . .
N6 N 0.4868(5) 0.3816(4) 0.4410(3) 0.0412(10) Uani 1 1 d . . .
C34 C 0.0474(6) 0.2721(4) 0.2826(3) 0.0305(17) Uani 1 1 d . . .
C47 C 0.1117(6) 0.4869(4) 0.7761(3) 0.0288(16) Uani 1 1 d . . .
C40 C 0.3429(6) 0.2663(5) 0.5643(3) 0.0372(19) Uani 1 1 d . . .
C33 C 0.1805(6) 0.2821(4) 0.2862(3) 0.0262(15) Uani 1 1 d . C .
C38 C 0.3303(8) 0.1727(5) 0.5492(5) 0.061(3) Uani 1 1 d . . .
H38A H 0.2831 0.1533 0.5747 0.091 Uiso 1 1 calc R . .
H38B H 0.4073 0.1535 0.5547 0.091 Uiso 1 1 calc R . .
H38C H 0.2925 0.1521 0.5088 0.091 Uiso 1 1 calc R . .
C37 C 0.2436(6) 0.3387(4) 0.4646(3) 0.0281(16) Uani 1 1 d . . .
H37A H 0.2692 0.3958 0.4841 0.034 Uiso 1 1 calc R . .
H37B H 0.2051 0.3366 0.4246 0.034 Uiso 1 1 calc R . .
F32 F -0.0415(4) 0.5424(3) 0.8213(2) 0.0626(15) Uani 1 1 d . . .
C42 C 0.0892(7) 0.2219(5) 0.4624(3) 0.042(2) Uani 1 1 d . . .
H42A H 0.0349 0.203 0.485 0.063 Uiso 1 1 calc R . .
H42B H 0.1454 0.1825 0.4546 0.063 Uiso 1 1 calc R . .
H42C H 0.0462 0.2282 0.4257 0.063 Uiso 1 1 calc R . .
C28 C 0.4621(6) 0.0859(4) 0.3635(3) 0.0262(15) Uani 1 1 d . B .
C45 C 0.1988(6) 0.4977(5) 0.6911(4) 0.0353(18) Uani 1 1 d . . .
C29 C 0.4213(6) 0.0177(4) 0.3907(3) 0.0319(17) Uani 1 1 d . . .
C30 C 0.3917(7) 0.4154(5) 0.2289(4) 0.042(2) Uani 1 1 d . . .
C36 C 0.4166(6) 0.3022(5) 0.5250(3) 0.0353(18) Uani 1 1 d . . .
H36A H 0.437 0.3606 0.542 0.042 Uiso 1 1 calc R . .
H36B H 0.4898 0.2763 0.5244 0.042 Uiso 1 1 calc R . .
O14 O 0.1845(4) 0.4238(3) 0.6643(2) 0.0318(11) Uani 1 1 d . . .
C31 C 0.3470(6) 0.3520(4) 0.2596(3) 0.0297(16) Uani 1 1 d . C .
F36 F 0.3479(6) 0.5211(5) 0.6377(4) 0.114(3) Uani 1 1 d . . .
C48 C 0.0722(8) 0.5308(5) 0.8332(4) 0.042(2) Uani 1 1 d . . .
C41 C 0.1548(6) 0.3048(4) 0.4975(3) 0.0255(15) Uani 1 1 d . . .
F35 F 0.3011(6) 0.6265(4) 0.6921(3) 0.098(2) Uani 1 1 d . . .
C26 C 0.6167(6) 0.1530(5) 0.3271(4) 0.041(2) Uani 1 1 d . B .
C43 C 0.0656(6) 0.3666(5) 0.5115(3) 0.0373(19) Uani 1 1 d . . .
H43A H 0.0095 0.3452 0.532 0.056 Uiso 1 1 calc R . .
H43B H 0.0247 0.3763 0.4753 0.056 Uiso 1 1 calc R . .
H43C H 0.1063 0.4174 0.5359 0.056 Uiso 1 1 calc R . .
C32 C 0.2267(6) 0.3401(4) 0.2595(3) 0.0319(17) Uani 1 1 d . . .
H32 H 0.1759 0.3713 0.2412 0.038 Uiso 1 1 calc R C .
C44 C 0.2590(9) 0.5537(6) 0.6592(5) 0.059(3) Uani 1 1 d . . .
C35 C 0.3522(6) 0.2899(4) 0.4622(3) 0.0299(16) Uani 1 1 d . . .
H35 H 0.3241 0.2314 0.4472 0.036 Uiso 1 1 calc R . .
C39 C 0.3985(7) 0.3012(7) 0.6293(4) 0.060(3) Uani 1 1 d . . .
H39A H 0.4056 0.3602 0.6379 0.091 Uiso 1 1 calc R . .
H39B H 0.4757 0.2827 0.6367 0.091 Uiso 1 1 calc R . .
H39C H 0.3492 0.2824 0.6542 0.091 Uiso 1 1 calc R . .
C27 C 0.5745(6) 0.0897(5) 0.3498(4) 0.041(2) Uani 1 1 d . . .
H27 H 0.6229 0.0489 0.3559 0.049 Uiso 1 1 calc R B .
N7 N 0.5447(5) 0.4421(4) 0.4536(3) 0.0412(10) Uani 1 1 d . . .
C46 C 0.1668(6) 0.5343(4) 0.7448(3) 0.0368(18) Uani 1 1 d . . .
H46 H 0.1824 0.5909 0.7597 0.044 Uiso 1 1 calc R . .
F46A F 0.1222(11) 0.0089(7) 0.5706(6) 0.0689(15) Uani 0.5 1 d P A 1
F47A F 0.1437(11) 0.0328(9) 0.6639(8) 0.0689(15) Uani 0.5 1 d P A 1
F48A F -0.0115(11) -0.0349(7) 0.6180(6) 0.0689(15) Uani 0.5 1 d P A 1
F46B F 0.1043(12) 0.0200(9) 0.6692(8) 0.0689(15) Uani 0.5 1 d P A 2
F47B F 0.0027(11) -0.0387(7) 0.5846(6) 0.0689(15) Uani 0.5 1 d P A 2
F48B F 0.1737(10) 0.0286(7) 0.5940(6) 0.0689(15) Uani 0.5 1 d P A 2
F22A F 0.4624(10) 0.0310(8) 0.4484(6) 0.0654(15) Uani 0.5 1 d P B 3
F23A F 0.4693(11) -0.0502(7) 0.3717(5) 0.0654(15) Uani 0.5 1 d P B 3
F24A F 0.3044(11) 0.0047(7) 0.3866(5) 0.0654(15) Uani 0.5 1 d P B 3
F22B F 0.5131(10) -0.0336(7) 0.4012(5) 0.0654(15) Uani 0.5 1 d P B 4
F23B F 0.4137(10) 0.0492(7) 0.4462(6) 0.0654(15) Uani 0.5 1 d P B 4
F24B F 0.3392(11) -0.0332(7) 0.3575(5) 0.0654(15) Uani 0.5 1 d P B 4
F28A F -0.0170(9) 0.2974(7) 0.2434(5) 0.0583(13) Uani 0.5 1 d P C 5
F29A F 0.0156(9) 0.3165(7) 0.3352(6) 0.0583(13) Uani 0.5 1 d P C 5
F30A F 0.0087(7) 0.1984(7) 0.2931(5) 0.0583(13) Uani 0.5 1 d P C 5
F28B F 0.0017(7) 0.2044(7) 0.2431(5) 0.0583(13) Uani 0.5 1 d P C 6
F29B F -0.0030(9) 0.3364(7) 0.2638(6) 0.0583(13) Uani 0.5 1 d P C 6
F30B F 0.0196(9) 0.2723(7) 0.3327(6) 0.0583(13) Uani 0.5 1 d P C 6
F25A F 0.4954(11) 0.3964(8) 0.2072(6) 0.0645(14) Uani 0.5 1 d P D 7
F26A F 0.4665(13) 0.4743(9) 0.2719(8) 0.0645(14) Uani 0.5 1 d P D 7
F27A F 0.3005(14) 0.4618(7) 0.2121(6) 0.0645(14) Uani 0.5 1 d P D 7
F25B F 0.4377(11) 0.3839(8) 0.1852(6) 0.0645(14) Uani 0.5 1 d P D 8
F26B F 0.4348(13) 0.4877(9) 0.2652(8) 0.0645(14) Uani 0.5 1 d P D 8
F27B F 0.3160(14) 0.4356(7) 0.1904(6) 0.0645(14) Uani 0.5 1 d P D 8
N2 N 0.3531(6) 0.1218(4) 0.2136(3) 0.0499(11) Uani 1 1 d . . .
N3 N 0.4040(6) 0.1496(4) 0.1792(3) 0.0499(11) Uani 1 1 d . . .
N4 N 0.4561(6) 0.1794(4) 0.1511(3) 0.0499(11) Uani 1 1 d . . .
F15 F -0.0838(8) -0.2764(3) -0.1339(2) 0.117(3) Uani 1 1 d . . .
F13 F -0.1688(6) -0.1780(4) -0.0896(3) 0.102(2) Uani 1 1 d . . .
O8 O -0.0350(4) -0.2971(3) 0.1683(2) 0.0264(10) Uani 1 1 d . . .
Dy1 Dy -0.15541(2) -0.235024(18) 0.103375(13) 0.01912(9) Uani 1 1 d . . .
O1 O -0.2426(4) -0.1650(3) 0.18264(19) 0.0229(10) Uani 1 1 d . . .
O2 O -0.2015(4) -0.1040(3) 0.08679(19) 0.0246(10) Uani 1 1 d . . .
O3 O -0.1514(4) -0.3687(3) 0.04598(19) 0.0262(10) Uani 1 1 d . . .
O6 O -0.3389(4) -0.2518(3) 0.0459(2) 0.0311(12) Uani 1 1 d . . .
O7 O 0.0246(4) -0.1536(3) 0.13969(19) 0.0250(10) Uani 1 1 d . . .
O4 O -0.0961(4) -0.2254(3) 0.01572(19) 0.0262(10) Uani 1 1 d . . .
O5 O -0.2809(4) -0.3315(3) 0.13733(19) 0.0246(10) Uani 1 1 d . . .
N1 N 0.1016(4) -0.0890(3) 0.1552(2) 0.0200(11) Uani 1 1 d . . .
F3 F -0.4851(4) -0.0711(4) 0.2299(2) 0.0669(16) Uani 1 1 d . . .
C14 C -0.1093(6) -0.2729(4) -0.0344(3) 0.0292(16) Uani 1 1 d . . .
F18 F -0.1976(5) -0.5228(3) -0.0837(2) 0.0679(16) Uani 1 1 d . . .
F17 F -0.1164(5) -0.5320(3) 0.0014(2) 0.0710(17) Uani 1 1 d . . .
F2 F -0.3493(4) -0.1208(3) 0.2786(2) 0.0582(14) Uani 1 1 d . . .
C12 C -0.1580(6) -0.3986(4) -0.0078(3) 0.0270(15) Uani 1 1 d . . .
C7 C -0.3792(6) -0.3699(4) 0.1150(3) 0.0306(16) Uani 1 1 d . . .
C19 C 0.0990(5) -0.0335(4) 0.2148(3) 0.0211(14) Uani 1 1 d . . .
F16 F -0.2960(5) -0.5102(3) -0.0135(3) 0.0800(18) Uani 1 1 d . . .
F8 F -0.5290(4) -0.4614(4) 0.1331(3) 0.085(2) Uani 1 1 d . . .
C22 C 0.2693(5) -0.0052(4) 0.1364(3) 0.0261(15) Uani 1 1 d . . .
H22A H 0.3338 -0.0339 0.1512 0.031 Uiso 1 1 calc R . .
H22B H 0.2948 0.0194 0.1062 0.031 Uiso 1 1 calc R . .
C4 C -0.2837(6) -0.0639(4) 0.0993(3) 0.0284(16) Uani 1 1 d . . .
F11 F -0.6280(4) -0.3289(4) -0.0187(3) 0.103(3) Uani 1 1 d . . .
C15 C -0.0861(9) -0.2277(5) -0.0830(4) 0.049(2) Uani 1 1 d . . .
C9 C -0.4324(6) -0.2998(4) 0.0364(3) 0.0305(16) Uani 1 1 d . . .
C18 C 0.1623(5) -0.0680(4) 0.1080(3) 0.0247(15) Uani 1 1 d . . .
C24 C 0.2118(5) 0.0249(4) 0.2342(3) 0.0250(15) Uani 1 1 d . . .
H24A H 0.2016 0.0683 0.2675 0.03 Uiso 1 1 calc R . .
H24B H 0.276 -0.005 0.2477 0.03 Uiso 1 1 calc R . .
C2 C -0.3266(6) -0.1200(4) 0.1805(3) 0.0293(16) Uani 1 1 d . . .
C20 C -0.0120(6) 0.0121(4) 0.2107(3) 0.0305(16) Uani 1 1 d . . .
H20A H -0.081 -0.027 0.1979 0.046 Uiso 1 1 calc R . .
H20B H -0.0087 0.0456 0.1827 0.046 Uiso 1 1 calc R . .
H20C H -0.0159 0.0465 0.2488 0.046 Uiso 1 1 calc R . .
F1 F -0.4709(5) -0.2006(4) 0.2089(3) 0.0794(18) Uani 1 1 d . . .
C5 C -0.3074(8) 0.0019(6) 0.0637(4) 0.051(2) Uani 1 1 d . . .
F14 F 0.0117(6) -0.1792(4) -0.0682(3) 0.098(2) Uani 1 1 d . . .
F9 F -0.3877(4) -0.4117(3) 0.2040(2) 0.0622(15) Uani 1 1 d . . .
C21 C 0.0938(6) -0.0882(4) 0.2584(3) 0.0329(17) Uani 1 1 d . . .
H21A H 0.0228 -0.1256 0.2463 0.049 Uiso 1 1 calc R . .
H21B H 0.0936 -0.0545 0.2972 0.049 Uiso 1 1 calc R . .
H21C H 0.1616 -0.1189 0.2592 0.049 Uiso 1 1 calc R . .
C16 C 0.0725(6) -0.0335(4) 0.0670(3) 0.0298(16) Uani 1 1 d . . .
H16A H 0.0476 0.0161 0.0891 0.045 Uiso 1 1 calc R . .
H16B H 0.005 -0.0734 0.0511 0.045 Uiso 1 1 calc R . .
H16C H 0.1086 -0.0215 0.0353 0.045 Uiso 1 1 calc R . .
C10 C -0.5259(7) -0.2871(6) -0.0136(4) 0.047(2) Uani 1 1 d . . .
F4 F -0.4073(5) 0.0344(4) 0.0699(3) 0.090(2) Uani 1 1 d . . .
C17 C 0.2028(6) -0.1468(5) 0.0738(3) 0.0350(17) Uani 1 1 d . . .
H17A H 0.1351 -0.1859 0.0559 0.052 Uiso 1 1 calc R . .
H17B H 0.2552 -0.1696 0.1003 0.052 Uiso 1 1 calc R . .
H17C H 0.2436 -0.1347 0.0435 0.052 Uiso 1 1 calc R . .
C23 C 0.2464(6) 0.0630(4) 0.1868(3) 0.0253(15) Uani 1 1 d . . .
H23 H 0.1817 0.0927 0.1724 0.03 Uiso 1 1 calc R . .
F6 F -0.3186(6) -0.0325(4) 0.0053(3) 0.083(2) Uani 1 1 d . . .
C13 C -0.1389(6) -0.3568(4) -0.0508(3) 0.0321(17) Uani 1 1 d . . .
H13 H -0.146 -0.3852 -0.0901 0.039 Uiso 1 1 calc R . .
F12 F -0.4881(6) -0.3076(5) -0.0644(2) 0.092(2) Uani 1 1 d . . .
C8 C -0.4577(6) -0.3581(5) 0.0669(3) 0.0360(19) Uani 1 1 d . . .
H8 H -0.5297 -0.3908 0.0551 0.043 Uiso 1 1 calc R . .
C11 C -0.1912(7) -0.4916(5) -0.0264(3) 0.0376(18) Uani 1 1 d . . .
F7 F -0.3551(5) -0.5007(3) 0.1311(3) 0.0757(17) Uani 1 1 d . . .
C6 C -0.4166(6) -0.4364(5) 0.1455(4) 0.0375(19) Uani 1 1 d . . .
C3 C -0.3542(6) -0.0704(5) 0.1423(3) 0.0339(18) Uani 1 1 d . . .
H3 H -0.4199 -0.0409 0.145 0.041 Uiso 1 1 calc R . .
C1 C -0.4094(6) -0.1271(5) 0.2247(3) 0.0388(19) Uani 1 1 d . . .
F5 F -0.2210(6) 0.0584(4) 0.0752(3) 0.098(2) Uani 1 1 d . . .
F10 F -0.5446(5) -0.2091(4) -0.0062(3) 0.0809(19) Uani 1 1 d . . .

loop_
_atom_site_aniso_label
_atom_site_aniso_U_11
_atom_site_aniso_U_22
_atom_site_aniso_U_33
_atom_site_aniso_U_23
_atom_site_aniso_U_13
_atom_site_aniso_U_12
O17 0.020(2) 0.026(2) 0.026(3) 0.011(2) 0.0086(19) 0.0033(19)
O20 0.030(2) 0.034(3) 0.024(3) 0.013(2) 0.007(2) 0.009(2)
O19 0.031(2) 0.026(3) 0.027(3) 0.010(2) 0.008(2) 0.006(2)
O16 0.030(3) 0.022(2) 0.030(3) 0.012(2) 0.004(2) 0.004(2)
C49 0.018(3) 0.020(3) 0.024(4) -0.004(3) 0.005(3) 0.001(3)
C50 0.022(3) 0.044(5) 0.035(4) 0.007(4) 0.011(3) 0.010(3)
C52 0.036(4) 0.020(4) 0.027(4) 0.005(3) -0.003(3) 0.006(3)
C51 0.029(4) 0.035(4) 0.035(4) 0.009(4) 0.006(3) 0.009(3)
F40 0.037(2) 0.102(4) 0.045(3) 0.040(3) 0.020(2) 0.010(3)
F42 0.045(3) 0.048(3) 0.069(3) 0.013(3) 0.022(2) -0.012(2)
F41 0.043(3) 0.067(3) 0.080(4) 0.028(3) 0.040(3) 0.024(3)
F39 0.066(3) 0.101(5) 0.099(5) 0.061(4) 0.020(3) 0.058(3)
F38 0.103(5) 0.063(4) 0.123(6) 0.066(4) 0.021(4) 0.030(4)
F37 0.166(7) 0.137(6) 0.035(3) 0.035(4) 0.001(4) 0.097(5)
C53 0.054(5) 0.046(5) 0.047(6) 0.024(5) 0.007(4) 0.022(4)
C56 0.027(4) 0.030(4) 0.039(4) -0.001(4) 0.009(3) -0.007(3)
C55 0.033(4) 0.028(4) 0.040(4) 0.017(4) 0.018(3) -0.001(3)
C54 0.041(4) 0.034(5) 0.047(5) 0.011(4) 0.010(4) -0.002(4)
O18 0.026(2) 0.032(3) 0.028(3) 0.006(2) 0.006(2) 0.007(2)
C57 0.028(4) 0.033(4) 0.026(4) 0.004(3) 0.007(3) -0.001(3)
F43 0.047(3) 0.067(4) 0.092(5) -0.021(3) -0.028(3) 0.004(3)
F44 0.031(3) 0.119(6) 0.109(5) -0.008(4) 0.006(3) 0.020(3)
F45 0.095(5) 0.115(5) 0.089(5) 0.062(4) -0.059(4) -0.034(4)
F34 0.127(5) 0.097(5) 0.083(5) 0.069(4) -0.015(4) -0.050(4)
C58 0.035(4) 0.043(5) 0.056(6) 0.002(5) -0.002(4) 0.004(4)
F21 0.026(3) 0.140(7) 0.148(7) -0.002(5) -0.008(4) 0.013(4)
F19 0.056(4) 0.168(8) 0.319(13) 0.171(9) 0.099(6) 0.057(5)
F20 0.076(5) 0.191(10) 0.178(9) 0.042(8) 0.077(5) 0.056(6)
C25 0.032(5) 0.075(8) 0.173(13) 0.085(9) 0.029(7) 0.026(5)
Dy2 0.01990(16) 0.02499(18) 0.01980(17) 0.01030(14) 0.00695(12) 0.00304(13)
Cu1 0.0170(4) 0.0255(4) 0.0345(5) 0.0165(4) 0.0085(3) 0.0029(3)
O12 0.025(2) 0.024(3) 0.030(3) 0.011(2) 0.007(2) 0.003(2)
O11 0.018(2) 0.026(3) 0.049(3) 0.015(2) 0.006(2) 0.000(2)
O9 0.017(2) 0.032(3) 0.036(3) 0.017(2) 0.010(2) 0.008(2)
O10 0.030(3) 0.028(3) 0.043(3) 0.018(2) 0.013(2) 0.007(2)
O15 0.029(2) 0.021(3) 0.027(3) 0.007(2) 0.007(2) 0.000(2)
O13 0.038(3) 0.039(3) 0.019(2) 0.011(2) 0.017(2) 0.010(2)
F31 0.121(5) 0.047(3) 0.032(3) 0.011(2) 0.019(3) 0.025(3)
F33 0.104(4) 0.034(3) 0.056(3) -0.015(3) 0.018(3) -0.003(3)
N5 0.044(2) 0.049(3) 0.032(2) 0.010(2) 0.0155(18) -0.0104(18)
N8 0.025(3) 0.041(4) 0.030(3) 0.023(3) 0.013(3) 0.009(3)
N6 0.044(2) 0.049(3) 0.032(2) 0.010(2) 0.0155(18) -0.0104(18)
C34 0.023(3) 0.029(4) 0.040(4) 0.008(4) 0.001(3) 0.009(3)
C47 0.029(4) 0.030(4) 0.028(4) 0.010(3) 0.001(3) 0.008(3)
C40 0.030(4) 0.054(5) 0.045(5) 0.031(4) 0.022(3) 0.020(4)
C33 0.022(3) 0.026(4) 0.027(4) 0.002(3) 0.001(3) -0.001(3)
C38 0.073(6) 0.051(6) 0.091(7) 0.051(6) 0.055(6) 0.036(5)
C37 0.038(4) 0.031(4) 0.018(3) 0.009(3) 0.007(3) 0.004(3)
F32 0.061(3) 0.079(4) 0.056(3) 0.012(3) 0.027(3) 0.036(3)
C42 0.043(4) 0.048(5) 0.035(4) 0.008(4) 0.016(4) -0.013(4)
C28 0.034(4) 0.019(3) 0.024(4) 0.005(3) -0.003(3) 0.000(3)
C45 0.028(4) 0.035(5) 0.043(5) 0.017(4) 0.003(3) -0.009(3)
C29 0.038(4) 0.022(4) 0.033(4) 0.011(3) -0.010(3) 0.001(3)
C30 0.050(5) 0.033(5) 0.053(5) 0.023(4) 0.018(4) 0.010(4)
C36 0.025(4) 0.055(5) 0.037(4) 0.023(4) 0.016(3) 0.017(4)
O14 0.033(3) 0.032(3) 0.034(3) 0.012(2) 0.010(2) -0.002(2)
C31 0.039(4) 0.020(4) 0.031(4) 0.009(3) 0.004(3) 0.004(3)
F36 0.109(5) 0.114(6) 0.160(7) 0.072(6) 0.093(5) -0.003(5)
C48 0.059(5) 0.026(4) 0.041(5) 0.007(4) 0.006(4) 0.008(4)
C41 0.025(3) 0.036(4) 0.018(3) 0.013(3) 0.005(3) 0.002(3)
F35 0.126(5) 0.062(4) 0.099(5) 0.023(4) 0.019(4) -0.060(4)
C26 0.020(4) 0.039(5) 0.068(6) 0.026(4) 0.002(4) 0.004(3)
C43 0.033(4) 0.057(5) 0.030(4) 0.023(4) 0.007(3) 0.013(4)
C32 0.035(4) 0.029(4) 0.035(4) 0.013(3) 0.002(3) 0.010(3)
C44 0.062(6) 0.056(6) 0.062(7) 0.025(6) 0.014(5) -0.020(5)
C35 0.033(4) 0.033(4) 0.033(4) 0.020(4) 0.018(3) 0.001(3)
C39 0.034(4) 0.124(9) 0.040(5) 0.048(6) 0.012(4) 0.019(5)
C27 0.027(4) 0.034(4) 0.065(6) 0.023(4) -0.002(4) 0.013(3)
N7 0.044(2) 0.049(3) 0.032(2) 0.010(2) 0.0155(18) -0.0104(18)
C46 0.041(4) 0.022(4) 0.045(5) 0.009(4) 0.001(4) -0.003(3)
F46A 0.070(4) 0.041(3) 0.103(5) 0.021(3) 0.027(3) 0.022(3)
F47A 0.070(4) 0.041(3) 0.103(5) 0.021(3) 0.027(3) 0.022(3)
F48A 0.070(4) 0.041(3) 0.103(5) 0.021(3) 0.027(3) 0.022(3)
F46B 0.070(4) 0.041(3) 0.103(5) 0.021(3) 0.027(3) 0.022(3)
F47B 0.070(4) 0.041(3) 0.103(5) 0.021(3) 0.027(3) 0.022(3)
F48B 0.070(4) 0.041(3) 0.103(5) 0.021(3) 0.027(3) 0.022(3)
F22A 0.079(4) 0.055(3) 0.068(4) 0.043(3) -0.007(3) -0.009(3)
F23A 0.079(4) 0.055(3) 0.068(4) 0.043(3) -0.007(3) -0.009(3)
F24A 0.079(4) 0.055(3) 0.068(4) 0.043(3) -0.007(3) -0.009(3)
F22B 0.079(4) 0.055(3) 0.068(4) 0.043(3) -0.007(3) -0.009(3)
F23B 0.079(4) 0.055(3) 0.068(4) 0.043(3) -0.007(3) -0.009(3)
F24B 0.079(4) 0.055(3) 0.068(4) 0.043(3) -0.007(3) -0.009(3)
F28A 0.0248(16) 0.068(4) 0.077(3) 0.005(3) 0.011(2) 0.003(3)
F29A 0.0248(16) 0.068(4) 0.077(3) 0.005(3) 0.011(2) 0.003(3)
F30A 0.0248(16) 0.068(4) 0.077(3) 0.005(3) 0.011(2) 0.003(3)
F28B 0.0248(16) 0.068(4) 0.077(3) 0.005(3) 0.011(2) 0.003(3)
F29B 0.0248(16) 0.068(4) 0.077(3) 0.005(3) 0.011(2) 0.003(3)
F30B 0.0248(16) 0.068(4) 0.077(3) 0.005(3) 0.011(2) 0.003(3)
F25A 0.080(4) 0.055(3) 0.078(5) 0.047(3) 0.025(3) 0.013(3)
F26A 0.080(4) 0.055(3) 0.078(5) 0.047(3) 0.025(3) 0.013(3)
F27A 0.080(4) 0.055(3) 0.078(5) 0.047(3) 0.025(3) 0.013(3)
F25B 0.080(4) 0.055(3) 0.078(5) 0.047(3) 0.025(3) 0.013(3)
F26B 0.080(4) 0.055(3) 0.078(5) 0.047(3) 0.025(3) 0.013(3)
F27B 0.080(4) 0.055(3) 0.078(5) 0.047(3) 0.025(3) 0.013(3)
N2 0.057(3) 0.048(3) 0.040(2) 0.005(2) 0.0170(18) -0.025(2)
N3 0.057(3) 0.048(3) 0.040(2) 0.005(2) 0.0170(18) -0.025(2)
N4 0.057(3) 0.048(3) 0.040(2) 0.005(2) 0.0170(18) -0.025(2)
F15 0.278(10) 0.045(4) 0.029(3) 0.004(3) 0.050(4) -0.026(5)
F13 0.126(6) 0.112(6) 0.109(6) 0.093(5) 0.034(4) 0.039(5)
O8 0.025(2) 0.026(3) 0.032(3) 0.015(2) 0.006(2) 0.002(2)
Dy1 0.01968(15) 0.02010(17) 0.01831(17) 0.00719(13) 0.00368(12) -0.00303(12)
O1 0.020(2) 0.027(3) 0.023(2) 0.007(2) 0.0051(19) 0.002(2)
O2 0.024(2) 0.026(3) 0.028(3) 0.011(2) 0.008(2) 0.002(2)
O3 0.039(3) 0.023(2) 0.016(2) 0.005(2) 0.005(2) -0.002(2)
O6 0.028(2) 0.033(3) 0.033(3) 0.018(2) -0.002(2) -0.008(2)
O7 0.027(2) 0.020(2) 0.027(3) 0.007(2) 0.002(2) -0.007(2)
O4 0.033(3) 0.022(3) 0.023(3) 0.006(2) 0.006(2) -0.002(2)
O5 0.025(2) 0.024(3) 0.023(2) 0.008(2) 0.0035(19) -0.007(2)
N1 0.022(3) 0.016(3) 0.022(3) 0.005(2) 0.006(2) -0.003(2)
F3 0.060(3) 0.104(4) 0.063(3) 0.041(3) 0.040(3) 0.053(3)
C14 0.037(4) 0.029(4) 0.023(4) 0.009(3) 0.005(3) 0.003(3)
F18 0.135(5) 0.031(3) 0.028(3) -0.006(2) 0.013(3) -0.011(3)
F17 0.104(4) 0.026(3) 0.071(4) 0.010(3) -0.020(3) 0.006(3)
F2 0.058(3) 0.098(4) 0.035(3) 0.027(3) 0.027(2) 0.040(3)
C12 0.029(4) 0.025(4) 0.025(4) 0.006(3) 0.000(3) 0.000(3)
C7 0.025(4) 0.028(4) 0.039(4) 0.009(3) 0.008(3) -0.008(3)
C19 0.022(3) 0.021(3) 0.021(3) 0.009(3) 0.001(3) -0.006(3)
F16 0.073(4) 0.042(3) 0.112(5) -0.016(3) 0.043(3) -0.034(3)
F8 0.036(3) 0.120(5) 0.115(5) 0.093(4) -0.021(3) -0.039(3)
C22 0.020(3) 0.034(4) 0.026(4) 0.013(3) 0.004(3) -0.004(3)
C4 0.023(3) 0.033(4) 0.028(4) 0.007(3) 0.003(3) 0.001(3)
F11 0.045(3) 0.143(6) 0.126(6) 0.096(5) -0.047(3) -0.049(3)
C15 0.087(7) 0.032(5) 0.028(5) 0.011(4) 0.008(4) -0.011(5)
C9 0.027(4) 0.030(4) 0.032(4) 0.009(3) 0.000(3) -0.004(3)
C18 0.022(3) 0.032(4) 0.021(4) 0.011(3) 0.003(3) -0.006(3)
C24 0.025(3) 0.022(4) 0.025(4) 0.005(3) -0.001(3) -0.009(3)
C2 0.024(3) 0.038(4) 0.027(4) 0.009(3) 0.005(3) 0.001(3)
C20 0.029(4) 0.030(4) 0.032(4) 0.006(3) 0.006(3) 0.000(3)
F1 0.074(4) 0.087(5) 0.079(4) 0.006(4) 0.052(3) -0.026(3)
C5 0.046(5) 0.060(6) 0.066(7) 0.039(5) 0.023(5) 0.023(5)
F14 0.141(6) 0.101(5) 0.059(4) 0.035(4) 0.038(4) -0.051(5)
F9 0.072(3) 0.072(4) 0.049(3) 0.036(3) 0.008(3) -0.021(3)
C21 0.039(4) 0.031(4) 0.031(4) 0.015(4) 0.004(3) -0.004(3)
C16 0.034(4) 0.034(4) 0.023(4) 0.014(3) 0.002(3) -0.006(3)
C10 0.031(4) 0.059(6) 0.050(6) 0.031(5) -0.015(4) -0.006(4)
F4 0.088(4) 0.123(5) 0.112(5) 0.091(5) 0.060(4) 0.079(4)
C17 0.033(4) 0.037(4) 0.035(4) 0.006(4) 0.011(3) 0.003(3)
C23 0.027(3) 0.027(4) 0.024(4) 0.011(3) 0.005(3) -0.002(3)
F6 0.109(5) 0.107(5) 0.060(4) 0.057(4) 0.031(3) 0.054(4)
C13 0.052(4) 0.022(4) 0.020(4) 0.001(3) 0.006(3) 0.001(3)
F12 0.091(4) 0.145(6) 0.036(3) 0.026(4) -0.014(3) 0.018(4)
C8 0.023(3) 0.042(5) 0.042(5) 0.021(4) -0.005(3) -0.015(3)
C11 0.045(5) 0.032(4) 0.033(4) 0.008(4) 0.003(4) -0.007(4)
F7 0.105(4) 0.039(3) 0.099(5) 0.033(3) 0.043(4) 0.008(3)
C6 0.026(4) 0.039(5) 0.052(5) 0.024(4) 0.004(3) -0.004(3)
C3 0.024(3) 0.046(5) 0.037(4) 0.016(4) 0.009(3) 0.011(3)
C1 0.030(4) 0.053(5) 0.037(5) 0.010(4) 0.013(3) 0.014(4)
F5 0.086(4) 0.071(4) 0.159(7) 0.084(5) 0.008(4) -0.003(4)
F10 0.074(4) 0.067(4) 0.096(5) 0.034(4) -0.032(3) 0.016(3)

loop_
_atom_type_symbol
_atom_type_description
_atom_type_scat_dispersion_real
_atom_type_scat_dispersion_imag
_atom_type_scat_source
C C 0.0033 0.0016 'International Tables Vol C Tables 4.2.6.8 and 6.1.1.4'
H H 0 0 'International Tables Vol C Tables 4.2.6.8 and 6.1.1.4'
Cu Cu 0.3201 1.2651 'International Tables Vol C Tables 4.2.6.8 and 6.1.1.4'
Dy Dy -0.1892 4.4098 'International Tables Vol C Tables 4.2.6.8 and 6.1.1.4'
F F 0.0171 0.0103 'International Tables Vol C Tables 4.2.6.8 and 6.1.1.4'
N N 0.0061 0.0033 'International Tables Vol C Tables 4.2.6.8 and 6.1.1.4'
O O 0.0106 0.006 'International Tables Vol C Tables 4.2.6.8 and 6.1.1.4'

loop_
_geom_angle_atom_site_label_1
_geom_angle_atom_site_label_2
_geom_angle_atom_site_label_3
_geom_angle
C49 O17 Dy2 130.1(4)
C55 O19 Dy2 134.3(4)
C52 O16 Dy2 131.8(4)
O17 C49 C51 128.9(6)
O17 C49 C50 113.8(5)
C51 C49 C50 117.3(6)
F41 C50 F40 107.9(6)
F41 C50 F42 107.1(6)
F40 C50 F42 107.1(6)
F41 C50 C49 113.5(6)
F40 C50 C49 111.4(5)
F42 C50 C49 109.6(6)
O16 C52 C51 127.9(6)
O16 C52 C53 112.6(7)
C51 C52 C53 119.5(6)
C49 C51 C52 122.6(6)
F37 C53 F39 109.2(7)
F37 C53 F38 107.9(8)
F39 C53 F38 104.9(7)
F37 C53 C52 111.2(7)
F39 C53 C52 112.8(7)
F38 C53 C52 110.5(7)
C55 C56 C57 120.3(7)
O19 C55 C56 128.8(6)
O19 C55 C54 114.0(6)
C56 C55 C54 117.2(7)
F46A C54 F47B 81.2(10)
F46A C54 F46B 126.1(10)
F47B C54 F46B 109.2(9)
F46A C54 F47A 108.2(9)
F47B C54 F47A 124.5(11)
F46A C54 F48A 114.4(10)
F46B C54 F48A 78.4(9)
F47A C54 F48A 99.1(9)
F47B C54 F48B 108.8(10)
F46B C54 F48B 99.5(9)
F47A C54 F48B 78.4(8)
F48A C54 F48B 133.4(10)
F46A C54 C55 110.8(8)
F47B C54 C55 115.0(8)
F46B C54 C55 111.2(9)
F47A C54 C55 111.8(9)
F48A C54 C55 111.9(8)
F48B C54 C55 112.0(8)
C57 O18 Dy2 136.1(4)
O18 C57 C56 127.1(6)
O18 C57 C58 115.3(6)
C56 C57 C58 117.6(7)
F45 C58 F43 109.1(8)
F45 C58 F44 104.7(7)
F43 C58 F44 105.2(7)
F45 C58 C57 112.1(7)
F43 C58 C57 115.1(7)
F44 C58 C57 109.8(7)
F19 C25 F21 119.8(10)
F19 C25 F20 100.0(13)
F21 C25 F20 99.9(8)
F19 C25 C26 114.5(7)
F21 C25 C26 112.2(11)
F20 C25 C26 107.6(9)
O13 Dy2 O16 107.27(16)
O13 Dy2 O14 72.40(18)
O16 Dy2 O14 74.58(16)
O13 Dy2 O19 73.61(16)
O16 Dy2 O19 141.33(16)
O14 Dy2 O19 137.12(16)
O13 Dy2 O20 95.00(15)
O16 Dy2 O20 147.17(17)
O14 Dy2 O20 90.16(16)
O19 Dy2 O20 67.61(16)
O13 Dy2 O18 78.45(17)
O16 Dy2 O18 70.61(16)
O14 Dy2 O18 124.58(16)
O19 Dy2 O18 71.86(15)
O20 Dy2 O18 139.10(16)
O13 Dy2 O17 149.14(17)
O16 Dy2 O17 75.30(15)
O14 Dy2 O17 135.24(16)
O19 Dy2 O17 85.53(15)
O20 Dy2 O17 97.79(15)
O18 Dy2 O17 73.49(15)
O13 Dy2 O15 140.78(16)
O16 Dy2 O15 77.58(15)
O14 Dy2 O15 71.67(16)
O19 Dy2 O15 126.93(14)
O20 Dy2 O15 70.00(15)
O18 Dy2 O15 136.39(15)
O17 Dy2 O15 70.08(15)
O11 Cu1 O9 173.5(2)
O11 Cu1 O10 84.98(19)
O9 Cu1 O10 92.82(18)
O11 Cu1 O12 92.60(18)
O9 Cu1 O12 89.52(18)
O10 Cu1 O12 177.48(19)
O11 Cu1 N5 98.2(2)
O9 Cu1 N5 88.1(2)
O10 Cu1 N5 95.4(2)
O12 Cu1 N5 85.6(2)
C28 O12 Cu1 124.1(4)
C26 O11 Cu1 124.9(4)
C33 O9 Cu1 123.8(4)
C31 O10 Cu1 125.0(4)
C47 O15 Dy2 131.6(4)
N8 O13 Dy2 145.8(4)
N6 N5 C35 114.1(6)
N6 N5 Cu1 127.7(5)
C35 N5 Cu1 117.6(5)
O13 N8 C41 114.0(5)
O13 N8 C40 114.1(5)
C41 N8 C40 123.6(5)
N7 N6 N5 172.8(8)
F28A C34 F30B 122.9(9)
F28A C34 F28B 76.0(8)
F30B C34 F28B 111.3(9)
F28A C34 F30A 117.0(8)
F30B C34 F30A 61.7(7)
F28B C34 F30A 52.8(6)
F30B C34 F29B 107.1(9)
F28B C34 F29B 106.6(8)
F30A C34 F29B 137.1(8)
F28A C34 F29A 102.6(8)
F28B C34 F29A 134.1(9)
F30A C34 F29A 91.7(8)
F29B C34 F29A 78.8(8)
F28A C34 C33 118.9(8)
F30B C34 C33 111.3(7)
F28B C34 C33 109.9(7)
F30A C34 C33 111.9(6)
F29B C34 C33 110.5(7)
F29A C34 C33 110.3(7)
O15 C47 C46 128.0(7)
O15 C47 C48 113.7(6)
C46 C47 C48 118.1(7)
C38 C40 N8 108.4(6)
C38 C40 C36 112.7(7)
N8 C40 C36 108.7(5)
C38 C40 C39 110.8(7)
N8 C40 C39 106.8(6)
C36 C40 C39 109.2(7)
O9 C33 C32 128.9(6)
O9 C33 C34 113.8(6)
C32 C33 C34 117.3(6)
C41 C37 C35 112.0(5)
O12 C28 C27 127.8(6)
O12 C28 C29 112.7(6)
C27 C28 C29 119.5(6)
O14 C45 C46 128.8(7)
O14 C45 C44 113.9(8)
C46 C45 C44 117.3(8)
F24B C29 F23A 73.3(9)
F24B C29 F23B 120.5(10)
F23A C29 F23B 124.8(8)
F24B C29 F22A 131.1(9)
F23A C29 F22A 99.4(8)
F23A C29 F24A 112.4(9)
F23B C29 F24A 81.4(9)
F22A C29 F24A 104.1(10)
F24B C29 F22B 102.5(9)
F23B C29 F22B 97.5(8)
F22A C29 F22B 69.4(7)
F24A C29 F22B 131.1(8)
F24B C29 C28 114.0(7)
F23A C29 C28 111.5(8)
F23B C29 C28 109.0(7)
F22A C29 C28 113.5(7)
F24A C29 C28 114.7(6)
F22B C29 C28 111.8(7)
F25B C30 F27B 84.1(9)
F25B C30 F26B 122.3(12)
F27B C30 F26B 102.8(9)
F25B C30 F26A 114.2(11)
F27B C30 F26A 121.4(10)
F27B C30 F25A 111.5(10)
F26B C30 F25A 97.1(11)
F26A C30 F25A 83.9(9)
F25B C30 F27A 110.5(9)
F26B C30 F27A 81.9(8)
F26A C30 F27A 101.5(9)
F25A C30 F27A 132.4(9)
F25B C30 C31 112.6(8)
F27B C30 C31 116.5(9)
F26B C30 C31 114.3(10)
F26A C30 C31 106.6(8)
F25A C30 C31 112.6(7)
F27A C30 C31 110.9(8)
C35 C36 C40 112.8(6)
C45 O14 Dy2 133.4(5)
O10 C31 C32 127.9(6)
O10 C31 C30 113.6(6)
C32 C31 C30 118.5(6)
F31 C48 F33 108.3(7)
F31 C48 F32 106.9(7)
F33 C48 F32 107.2(6)
F31 C48 C47 111.7(6)
F33 C48 C47 113.6(7)
F32 C48 C47 108.9(6)
N8 C41 C43 106.9(5)
N8 C41 C37 108.9(5)
C43 C41 C37 109.5(5)
N8 C41 C42 109.3(5)
C43 C41 C42 109.5(6)
C37 C41 C42 112.6(6)
O11 C26 C27 128.6(7)
O11 C26 C25 112.3(7)
C27 C26 C25 119.1(7)
C31 C32 C33 121.1(6)
F36 C44 F35 106.2(8)
F36 C44 F34 106.5(9)
F35 C44 F34 107.2(8)
F36 C44 C45 111.3(8)
F35 C44 C45 114.8(8)
F34 C44 C45 110.4(7)
N5 C35 C36 113.6(6)
N5 C35 C37 111.5(5)
C36 C35 C37 107.4(6)
C26 C27 C28 121.2(6)
C47 C46 C45 120.3(7)
C30 F25B F27B 48.5(7)
C30 F27B F25B 47.3(6)
N3 N2 C23 116.1(6)
N4 N3 N2 174.6(8)
O6 Dy1 O4 81.86(16)
O6 Dy1 O7 147.62(15)
O4 Dy1 O7 79.92(15)
O6 Dy1 O3 80.64(16)
O4 Dy1 O3 71.47(15)
O7 Dy1 O3 117.88(16)
O6 Dy1 O8 141.81(15)
O4 Dy1 O8 118.69(15)
O7 Dy1 O8 70.53(14)
O3 Dy1 O8 76.98(15)
O6 Dy1 O1 87.28(16)
O4 Dy1 O1 144.08(15)
O7 Dy1 O1 91.98(15)
O3 Dy1 O1 140.16(15)
O8 Dy1 O1 90.46(15)
O6 Dy1 O2 71.70(15)
O4 Dy1 O2 72.93(15)
O7 Dy1 O2 77.45(14)
O3 Dy1 O2 137.32(15)
O8 Dy1 O2 142.40(15)
O1 Dy1 O2 71.15(15)
O6 Dy1 O5 72.46(14)
O4 Dy1 O5 137.05(15)
O7 Dy1 O5 136.88(14)
O3 Dy1 O5 70.81(15)
O8 Dy1 O5 71.12(14)
O1 Dy1 O5 69.35(15)
O2 Dy1 O5 126.96(15)
C2 O1 Dy1 127.9(4)
C4 O2 Dy1 130.3(4)
C12 O3 Dy1 134.0(4)
C9 O6 Dy1 137.2(4)
N1 O7 Dy1 159.8(3)
C14 O4 Dy1 133.8(4)
C7 O5 Dy1 131.7(4)
O7 N1 C18 116.8(5)
O7 N1 C19 115.4(5)
C18 N1 C19 126.3(5)
O4 C14 C13 129.0(6)
O4 C14 C15 112.7(6)
C13 C14 C15 118.3(6)
O3 C12 C13 127.1(6)
O3 C12 C11 114.0(6)
C13 C12 C11 118.9(6)
O5 C7 C8 127.6(6)
O5 C7 C6 114.5(6)
C8 C7 C6 117.8(6)
N1 C19 C24 109.4(5)
N1 C19 C21 107.4(5)
C24 C19 C21 109.0(5)
N1 C19 C20 108.7(5)
C24 C19 C20 112.3(5)
C21 C19 C20 110.0(5)
C23 C22 C18 114.3(5)
O2 C4 C3 127.4(6)
O2 C4 C5 114.2(6)
C3 C4 C5 118.3(6)
F15 C15 F14 107.6(9)
F15 C15 F13 108.6(8)
F14 C15 F13 104.0(7)
F15 C15 C14 114.1(7)
F14 C15 C14 112.8(7)
F13 C15 C14 109.1(7)
O6 C9 C8 127.0(6)
O6 C9 C10 113.7(6)
C8 C9 C10 119.3(6)
N1 C18 C17 108.0(5)
N1 C18 C22 109.3(5)
C17 C18 C22 109.9(5)
N1 C18 C16 107.9(5)
C17 C18 C16 110.3(6)
C22 C18 C16 111.4(5)
C23 C24 C19 114.0(5)
O1 C2 C3 128.3(6)
O1 C2 C1 113.7(6)
C3 C2 C1 117.9(6)
F5 C5 F4 110.4(8)
F5 C5 F6 105.6(8)
F4 C5 F6 104.9(7)
F5 C5 C4 112.1(7)
F4 C5 C4 113.4(7)
F6 C5 C4 109.9(7)
F11 C10 F10 107.2(7)
F11 C10 F12 108.1(8)
F10 C10 F12 106.0(7)
F11 C10 C9 114.0(6)
F10 C10 C9 111.1(7)
F12 C10 C9 110.1(7)
N2 C23 C24 107.4(5)
N2 C23 C22 112.4(6)
C24 C23 C22 108.4(5)
C14 C13 C12 119.2(7)
C9 C8 C7 122.4(6)
F17 C11 F16 106.3(7)
F17 C11 F18 107.1(7)
F16 C11 F18 106.7(6)
F17 C11 C12 112.5(6)
F16 C11 C12 110.3(7)
F18 C11 C12 113.5(6)
F8 C6 F9 107.5(7)
F8 C6 F7 109.1(7)
F9 C6 F7 104.5(6)
F8 C6 C7 114.5(6)
F9 C6 C7 111.7(6)
F7 C6 C7 109.0(6)
C2 C3 C4 120.4(6)
F3 C1 F1 108.0(6)
F3 C1 F2 106.6(6)
F1 C1 F2 106.4(7)
F3 C1 C2 114.3(6)
F1 C1 C2 109.7(7)
F2 C1 C2 111.5(6)

loop_
_geom_bond_atom_site_label_1
_geom_bond_atom_site_label_2
_geom_bond_distance
O17 C49 1.263(7)
O17 Dy2 2.376(4)
O20 Dy2 2.372(4)
O19 C55 1.269(9)
O19 Dy2 2.358(4)
O16 C52 1.253(8)
O16 Dy2 2.308(4)
C49 C51 1.380(9)
C49 C50 1.535(9)
C50 F41 1.325(8)
C50 F40 1.328(8)
C50 F42 1.331(9)
C52 C51 1.391(10)
C52 C53 1.533(9)
F39 C53 1.325(9)
F38 C53 1.331(10)
F37 C53 1.276(10)
C56 C55 1.366(10)
C56 C57 1.418(10)
C55 C54 1.516(10)
C54 F46A 1.267(16)
C54 F47B 1.276(15)
C54 F46B 1.346(19)
C54 F47A 1.344(19)
C54 F48A 1.361(14)
C54 F48B 1.375(15)
O18 C57 1.238(8)
O18 Dy2 2.375(5)
C57 C58 1.506(10)
F43 C58 1.306(10)
F44 C58 1.326(10)
F45 C58 1.294(10)
F34 C44 1.319(10)
F21 C25 1.264(13)
F19 C25 1.234(11)
F20 C25 1.391(15)
C25 C26 1.545(12)
Dy2 O13 2.269(4)
Dy2 O14 2.337(5)
Dy2 O15 2.407(5)
Cu1 O11 1.916(4)
Cu1 O9 1.932(4)
Cu1 O10 1.938(4)
Cu1 O12 1.943(4)
Cu1 N5 2.476(7)
O12 C28 1.268(7)
O11 C26 1.244(8)
O9 C33 1.254(7)
O10 C31 1.247(7)
O15 C47 1.258(8)
O13 N8 1.309(7)
F31 C48 1.317(8)
F33 C48 1.329(9)
N5 N6 1.235(9)
N5 C35 1.495(8)
N8 C41 1.518(8)
N8 C40 1.520(8)
N6 N7 1.130(8)
C34 F28A 1.259(13)
C34 F30B 1.267(14)
C34 F28B 1.314(12)
C34 F30A 1.373(12)
C34 F29B 1.381(13)
C34 F29A 1.406(14)
C34 C33 1.514(9)
C47 C46 1.385(10)
C47 C48 1.528(11)
C40 C38 1.520(11)
C40 C36 1.535(9)
C40 C39 1.534(11)
C33 C32 1.389(10)
C37 C41 1.524(9)
C37 C35 1.535(9)
F32 C48 1.329(9)
C42 C41 1.529(10)
C28 C27 1.378(10)
C28 C29 1.512(9)
C45 O14 1.245(9)
C45 C46 1.389(11)
C45 C44 1.521(11)
C29 F24B 1.266(13)
C29 F23A 1.313(14)
C29 F23B 1.312(16)
C29 F22A 1.333(15)
C29 F24A 1.332(13)
C29 F22B 1.429(14)
C30 F25B 1.254(16)
C30 F27B 1.277(16)
C30 F26B 1.330(19)
C30 F26A 1.383(19)
C30 F25A 1.392(15)
C30 F27A 1.405(16)
C30 C31 1.517(10)
C36 C35 1.512(9)
C31 C32 1.383(10)
F36 C44 1.303(12)
C41 C43 1.521(9)
F35 C44 1.308(11)
C26 C27 1.383(10)
F25B F27B 1.70(2)
N2 N3 1.222(9)
N2 C23 1.485(9)
N3 N4 1.130(8)
F15 C15 1.294(10)
F13 C15 1.317(10)
O8 Dy1 2.364(4)
Dy1 O6 2.288(4)
Dy1 O4 2.305(4)
Dy1 O7 2.333(4)
Dy1 O3 2.348(5)
Dy1 O1 2.365(4)
Dy1 O2 2.392(4)
Dy1 O5 2.442(4)
O1 C2 1.264(8)
O2 C4 1.228(8)
O3 C12 1.243(8)
O6 C9 1.259(8)
O7 N1 1.300(6)
O4 C14 1.248(8)
O5 C7 1.240(8)
N1 C18 1.493(8)
N1 C19 1.504(8)
F3 C1 1.317(8)
C14 C13 1.378(9)
C14 C15 1.550(10)
F18 C11 1.323(9)
F17 C11 1.313(8)
F2 C1 1.327(8)
C12 C13 1.388(9)
C12 C11 1.527(10)
C7 C8 1.396(9)
C7 C6 1.528(10)
C19 C24 1.518(8)
C19 C21 1.527(8)
C19 C20 1.529(9)
F16 C11 1.319(9)
F8 C6 1.299(8)
C22 C23 1.519(10)
C22 C18 1.527(9)
C4 C3 1.408(10)
C4 C5 1.541(10)
F11 C10 1.302(9)
C15 F14 1.296(10)
C9 C8 1.377(9)
C9 C10 1.531(9)
C18 C17 1.524(10)
C18 C16 1.535(9)
C24 C23 1.495(9)
C2 C3 1.371(9)
C2 C1 1.531(10)
F1 C1 1.325(9)
C5 F5 1.279(10)
C5 F4 1.314(9)
C5 F6 1.349(11)
F9 C6 1.330(9)
C10 F10 1.316(10)
C10 F12 1.314(11)
F7 C6 1.334(9)
